data_7709426
loop_
_publ_author_name
'Campanella, Anthony J.'
'Ozvat, Tyler M.'
'Zadrozny, Joseph M.'

_publ_section_title
;
 Ligand design of zero-field splitting in trigonal prismatic Ni(II) cage
 complexes.
;
_journal_issue 8
_journal_name_full 'Dalton transactions (Cambridge, England : 2003)'
_journal_page_first 3341
_journal_page_last 3348
_journal_paper_doi 10.1039/d1dt02156g
_journal_volume 51
_journal_year 2022
_chemical_formula_moiety 'C18 H16 B2 N6 Ni O6'
_chemical_formula_sum 'C18 H16 B2 N6 Ni O6'
_chemical_formula_weight 492.70
_chemical_name_systematic
(1,8-bis(phenyl)-2,7,9,14,15,20-hexaoxa-3,6,10,13,16,19-hexaaza-1,8-diboratabicyclo[6.6.6]icosa-3,5,10,12,16,18-hexaene)-nickel
_space_group_crystal_system monoclinic
_space_group_IT_number 14
_space_group_name_Hall '-P 2ybc'
_space_group_name_H-M_alt 'P 1 21/c 1'
_atom_sites_solution_hydrogens geom
_audit_creation_date 2021-05-26
_audit_creation_method
;
Olex2 1.3
(compiled 2020.07.31 svn.rc2a77460 for OlexSys, GUI svn.r6145)
;
_audit_update_record
;
2021-05-26 deposited with the CCDC.	2022-01-31 downloaded from the CCDC.
;
_cell_angle_alpha 90
_cell_angle_beta 104.49(2)
_cell_angle_gamma 90
_cell_formula_units_Z 4
_cell_length_a 11.291(6)
_cell_length_b 11.251(4)
_cell_length_c 15.826(6)
_cell_measurement_reflns_used 1683
_cell_measurement_temperature 214.44
_cell_measurement_theta_max 27.78
_cell_measurement_theta_min 3.22
_cell_volume 1946.5(15)
_computing_cell_refinement 'SAINT V8.40B (?, 2016)'
_computing_data_reduction 'SAINT V8.40B (?, 2016)'
_computing_molecular_graphics 'Olex2 1.3 (Dolomanov et al., 2009)'
_computing_publication_material 'Olex2 1.3 (Dolomanov et al., 2009)'
_computing_structure_refinement 'SHELXL 2018/3 (Sheldrick, 2015)'
_computing_structure_solution 'SHELXT 2018/2 (Sheldrick, 2018)'
_diffrn_ambient_temperature 214.44
_diffrn_measured_fraction_theta_full 0.999
_diffrn_measured_fraction_theta_max 0.999
_diffrn_measurement_device_type 'Bruker APEX-II CCD'
_diffrn_measurement_method '\f and \w scans'
_diffrn_radiation_type MoK\a
_diffrn_radiation_wavelength 0.71073
_diffrn_reflns_av_R_equivalents 0.0838
_diffrn_reflns_av_unetI/netI 0.0247
_diffrn_reflns_Laue_measured_fraction_full 0.999
_diffrn_reflns_Laue_measured_fraction_max 0.999
_diffrn_reflns_limit_h_max 13
_diffrn_reflns_limit_h_min -13
_diffrn_reflns_limit_k_max 13
_diffrn_reflns_limit_k_min -13
_diffrn_reflns_limit_l_max 19
_diffrn_reflns_limit_l_min -19
_diffrn_reflns_number 74735
_diffrn_reflns_point_group_measured_fraction_full 0.999
_diffrn_reflns_point_group_measured_fraction_max 0.999
_diffrn_reflns_theta_full 25.242
_diffrn_reflns_theta_max 26.020
_diffrn_reflns_theta_min 2.598
_exptl_absorpt_coefficient_mu 1.051
_exptl_absorpt_correction_T_max 0.967
_exptl_absorpt_correction_T_min 0.921
_exptl_absorpt_correction_type none
_exptl_absorpt_process_details
;
SADABS-2016/2 (Bruker,2016/2) was used for absorption correction.
wR2(int) was 0.0766 before and 0.0693 after correction.
The Ratio of minimum to maximum transmission is 0.8768.
The \l/2 correction factor is Not present.
;
_exptl_crystal_colour Green
_exptl_crystal_density_diffrn 1.681
_exptl_crystal_description Cubic
_exptl_crystal_F_000 1008
_exptl_crystal_recrystallization_method 'Re-crystallisation from solvent: 1,4-dioxane, hexanes'
_exptl_crystal_size_max 0.102
_exptl_crystal_size_mid 0.065
_exptl_crystal_size_min 0.032
_refine_diff_density_max 0.438
_refine_diff_density_min -0.430
_refine_diff_density_rms 0.064
_refine_ls_extinction_method none
_refine_ls_goodness_of_fit_ref 1.061
_refine_ls_hydrogen_treatment constr
_refine_ls_matrix_type full
_refine_ls_number_parameters 298
_refine_ls_number_reflns 3823
_refine_ls_number_restraints 0
_refine_ls_restrained_S_all 1.061
_refine_ls_R_factor_all 0.0416
_refine_ls_R_factor_gt 0.0305
_refine_ls_shift/su_max 0.001
_refine_ls_shift/su_mean 0.000
_refine_ls_structure_factor_coef Fsqd
_refine_ls_weighting_details 'w=1/[\s^2^(Fo^2^)+(0.0597P)^2^] where P=(Fo^2^+2Fc^2^)/3'
_refine_ls_weighting_scheme calc
_refine_ls_wR_factor_gt 0.0810
_refine_ls_wR_factor_ref 0.0866
_reflns_Friedel_coverage 0.000
_reflns_number_gt 3206
_reflns_number_total 3823
_reflns_threshold_expression 'I > 2\s(I)'
_cod_data_source_file d1dt02156g2.cif
_cod_data_source_block jz124_0m_fullscan_a
_cod_depositor_comments 'Adding full bibliography for 7709423--7709427.cif.'
_cod_original_cell_volume 1946.6(16)
_cod_database_code 7709426
_shelx_shelxl_version_number 2018/3
_shelx_space_group_comment
;
The symmetry employed for this shelxl refinement is uniquely defined
by the following loop, which should always be used as a source of
symmetry information in preference to the above space-group names.
They are only intended as comments.
;
_olex2_refinement_description
;
1. Fixed Uiso
 At 1.2 times of:
  All C(H) groups
2.a Aromatic/amide H refined with riding coordinates:
 C00G(H00G), C00H(H00H), C00I(H00I), C00J(H00J), C00K(H00K), C00L(H00L),
 C00M(H00M), C00N(H00N), C00O(H00O), C00P(H00P), C00Q(H00Q), C00R(H00R),
 C00S(H00S), C00T(H00T), C00U(H00U), C00V(H00V)
;
_olex2_submission_special_instructions 'No special instructions were received'

loop_
_space_group_symop_operation_xyz
'x, y, z'
'-x, y+1/2, -z+1/2'
'-x, -y, -z'
'x, -y-1/2, z-1/2'

loop_
_atom_site_label
_atom_site_type_symbol
_atom_site_fract_x
_atom_site_fract_y
_atom_site_fract_z
_atom_site_U_iso_or_equiv
_atom_site_adp_type
_atom_site_occupancy
_atom_site_site_symmetry_order
_atom_site_calc_flag
_atom_site_refinement_flags_posn
_atom_site_refinement_flags_adp
_atom_site_refinement_flags_occupancy
_atom_site_disorder_assembly
_atom_site_disorder_group
Ni01 Ni 0.68419(2) 0.41513(2) 0.41576(2) 0.01420(10) Uani 1 1 d . . . . .
O002 O 0.91136(12) 0.29132(13) 0.51487(9) 0.0180(3) Uani 1 1 d . . . . .
O003 O 0.57056(13) 0.36802(13) 0.22711(9) 0.0192(3) Uani 1 1 d . . . . .
O004 O 0.89470(12) 0.50393(13) 0.55546(8) 0.0182(3) Uani 1 1 d . . . . .
O005 O 0.76709(13) 0.34895(13) 0.60350(9) 0.0196(3) Uani 1 1 d . . . . .
O006 O 0.42202(13) 0.40659(13) 0.31676(10) 0.0223(3) Uani 1 1 d . . . . .
O007 O 0.54099(13) 0.57390(13) 0.27559(9) 0.0204(3) Uani 1 1 d . . . . .
N008 N 0.82311(15) 0.29758(15) 0.43789(11) 0.0169(4) Uani 1 1 d . . . . .
N009 N 0.66929(15) 0.34574(15) 0.29658(11) 0.0178(4) Uani 1 1 d . . . . .
N00A N 0.66754(16) 0.36787(16) 0.53453(11) 0.0181(4) Uani 1 1 d . . . . .
N00B N 0.63161(16) 0.56809(15) 0.35172(11) 0.0183(4) Uani 1 1 d . . . . .
N00C N 0.81163(15) 0.53145(15) 0.47865(10) 0.0173(4) Uani 1 1 d . . . . .
N00D N 0.50491(16) 0.37835(16) 0.39310(11) 0.0187(4) Uani 1 1 d . . . . .
C00E C 0.99413(19) 0.35733(19) 0.67045(13) 0.0183(4) Uani 1 1 d . . . . .
C00F C 0.3755(2) 0.47823(19) 0.16069(14) 0.0212(5) Uani 1 1 d . . . . .
C00G C 0.70397(19) 0.65748(18) 0.37234(14) 0.0190(4) Uani 1 1 d . . . . .
H00G H 0.694672 0.728223 0.339746 0.023 Uiso 1 1 calc R U . . .
C00H C 0.74370(19) 0.26133(19) 0.29085(13) 0.0190(4) Uani 1 1 d . . . . .
H00H H 0.736717 0.215849 0.240016 0.023 Uiso 1 1 calc R U . . .
C00I C 1.0128(2) 0.2465(2) 0.71181(14) 0.0228(5) Uani 1 1 d . . . . .
H00I H 0.961665 0.182661 0.687850 0.027 Uiso 1 1 calc R U . . .
C00J C 0.1975(2) 0.5081(2) 0.00282(15) 0.0294(5) Uani 1 1 d . . . . .
H00J H 0.138542 0.516421 -0.050525 0.035 Uiso 1 1 calc R U . . .
C00K C 0.80287(19) 0.63871(18) 0.45184(14) 0.0189(4) Uani 1 1 d . . . . .
H00K H 0.854526 0.699918 0.480059 0.023 Uiso 1 1 calc R U . . .
C00L C 0.84050(19) 0.24259(18) 0.37095(13) 0.0183(4) Uani 1 1 d . . . . .
H00L H 0.909256 0.194492 0.373075 0.022 Uiso 1 1 calc R U . . .
C00M C 1.07305(19) 0.4494(2) 0.70845(13) 0.0209(5) Uani 1 1 d . . . . .
H00M H 1.062894 0.524953 0.682251 0.025 Uiso 1 1 calc R U . . .
C00N C 1.1052(2) 0.2283(2) 0.78756(15) 0.0260(5) Uani 1 1 d . . . . .
H00N H 1.115796 0.153072 0.814271 0.031 Uiso 1 1 calc R U . . .
C00O C 0.2528(2) 0.4514(2) 0.15316(15) 0.0262(5) Uani 1 1 d . . . . .
H00O H 0.228805 0.423742 0.202426 0.031 Uiso 1 1 calc R U . . .
C00P C 1.1659(2) 0.4324(2) 0.78370(14) 0.0254(5) Uani 1 1 d . . . . .
H00P H 1.217866 0.495712 0.807622 0.030 Uiso 1 1 calc R U . . .
C00Q C 0.4052(2) 0.5244(2) 0.08675(14) 0.0274(5) Uani 1 1 d . . . . .
H00Q H 0.486712 0.545552 0.089853 0.033 Uiso 1 1 calc R U . . .
C00R C 0.3175(2) 0.5399(2) 0.00896(15) 0.0306(5) Uani 1 1 d . . . . .
H00R H 0.339626 0.572083 -0.039717 0.037 Uiso 1 1 calc R U . . .
C00S C 0.56182(19) 0.33067(19) 0.53962(13) 0.0197(4) Uani 1 1 d . . . . .
H00S H 0.547855 0.294894 0.589923 0.024 Uiso 1 1 calc R U . . .
C00T C 1.1815(2) 0.3218(2) 0.82334(14) 0.0252(5) Uani 1 1 d . . . . .
H00T H 1.243782 0.310107 0.874541 0.030 Uiso 1 1 calc R U . . .
C00U C 0.1645(2) 0.4646(2) 0.07432(15) 0.0294(5) Uani 1 1 d . . . . .
H00U H 0.082682 0.443673 0.070407 0.035 Uiso 1 1 calc R U . . .
C00V C 0.46508(19) 0.34938(19) 0.45947(13) 0.0209(5) Uani 1 1 d . . . . .
H00V H 0.381447 0.340906 0.456941 0.025 Uiso 1 1 calc R U . . .
B00W B 0.4806(2) 0.4558(2) 0.24833(15) 0.0194(5) Uani 1 1 d . . . . .
B00X B 0.8888(2) 0.3765(2) 0.58303(15) 0.0184(5) Uani 1 1 d . . . . .

loop_
_atom_site_aniso_label
_atom_site_aniso_U_11
_atom_site_aniso_U_22
_atom_site_aniso_U_33
_atom_site_aniso_U_23
_atom_site_aniso_U_13
_atom_site_aniso_U_12
Ni01 0.01502(15) 0.01537(16) 0.01298(15) -0.00077(10) 0.00496(10) -0.00027(10)
O002 0.0178(7) 0.0206(8) 0.0145(7) -0.0007(6) 0.0020(6) 0.0013(6)
O003 0.0200(7) 0.0235(8) 0.0122(7) -0.0002(6) 0.0003(6) 0.0022(6)
O004 0.0201(7) 0.0204(8) 0.0122(7) -0.0002(6) 0.0006(6) -0.0014(6)
O005 0.0176(7) 0.0270(8) 0.0147(7) 0.0021(6) 0.0051(6) 0.0002(6)
O006 0.0170(7) 0.0299(9) 0.0182(7) 0.0029(6) 0.0013(6) -0.0012(6)
O007 0.0207(7) 0.0201(8) 0.0172(7) -0.0001(6) -0.0011(6) 0.0007(6)
N008 0.0186(8) 0.0172(9) 0.0143(8) 0.0008(7) 0.0031(7) -0.0002(7)
N009 0.0189(9) 0.0186(9) 0.0159(9) 0.0012(7) 0.0041(7) -0.0008(7)
N00A 0.0185(9) 0.0223(10) 0.0135(8) -0.0008(7) 0.0041(7) -0.0001(7)
N00B 0.0200(9) 0.0190(9) 0.0158(8) -0.0001(7) 0.0041(7) 0.0021(7)
N00C 0.0168(9) 0.0200(9) 0.0145(8) 0.0005(7) 0.0030(7) 0.0008(7)
N00D 0.0183(9) 0.0204(9) 0.0173(9) -0.0002(7) 0.0041(7) -0.0013(7)
C00E 0.0187(10) 0.0242(11) 0.0148(10) 0.0001(8) 0.0092(8) 0.0025(9)
C00F 0.0230(11) 0.0184(11) 0.0212(11) -0.0027(9) 0.0035(9) 0.0022(9)
C00G 0.0229(11) 0.0140(10) 0.0211(10) 0.0006(8) 0.0071(9) 0.0001(8)
C00H 0.0245(11) 0.0196(11) 0.0142(10) -0.0019(8) 0.0073(8) -0.0004(9)
C00I 0.0239(11) 0.0237(12) 0.0211(11) -0.0006(9) 0.0062(9) -0.0017(9)
C00J 0.0276(12) 0.0327(13) 0.0219(11) -0.0063(10) -0.0049(10) 0.0074(10)
C00K 0.0197(10) 0.0179(11) 0.0202(10) -0.0029(8) 0.0069(8) -0.0029(8)
C00L 0.0199(10) 0.0163(10) 0.0206(10) 0.0005(8) 0.0085(8) 0.0023(8)
C00M 0.0232(11) 0.0219(11) 0.0173(10) 0.0023(8) 0.0045(9) 0.0012(9)
C00N 0.0281(12) 0.0251(12) 0.0256(11) 0.0079(9) 0.0085(10) 0.0041(9)
C00O 0.0262(12) 0.0242(12) 0.0272(12) 0.0016(9) 0.0051(10) 0.0024(9)
C00P 0.0262(12) 0.0297(13) 0.0192(11) -0.0025(9) 0.0036(9) -0.0031(10)
C00Q 0.0197(11) 0.0377(14) 0.0245(12) 0.0001(10) 0.0049(9) -0.0003(10)
C00R 0.0329(13) 0.0355(14) 0.0226(11) -0.0004(10) 0.0055(10) 0.0036(11)
C00S 0.0223(11) 0.0231(11) 0.0167(10) -0.0014(8) 0.0102(9) -0.0018(9)
C00T 0.0213(11) 0.0356(14) 0.0166(11) 0.0035(9) 0.0006(9) 0.0036(10)
C00U 0.0197(11) 0.0284(13) 0.0361(13) -0.0015(11) -0.0006(10) 0.0045(10)
C00V 0.0189(10) 0.0228(12) 0.0224(11) -0.0021(9) 0.0081(9) -0.0032(9)
B00W 0.0193(12) 0.0200(12) 0.0188(11) -0.0003(10) 0.0046(10) -0.0012(9)
B00X 0.0190(12) 0.0209(12) 0.0166(11) -0.0004(9) 0.0069(9) -0.0015(9)

loop_
_atom_type_symbol
_atom_type_description
_atom_type_scat_dispersion_real
_atom_type_scat_dispersion_imag
_atom_type_scat_source
C C 0.0033 0.0016 'International Tables Vol C Tables 4.2.6.8 and 6.1.1.4'
H H 0.0000 0.0000 'International Tables Vol C Tables 4.2.6.8 and 6.1.1.4'
B B 0.0013 0.0007 'International Tables Vol C Tables 4.2.6.8 and 6.1.1.4'
N N 0.0061 0.0033 'International Tables Vol C Tables 4.2.6.8 and 6.1.1.4'
Ni Ni 0.3393 1.1124 'International Tables Vol C Tables 4.2.6.8 and 6.1.1.4'
O O 0.0106 0.0060 'International Tables Vol C Tables 4.2.6.8 and 6.1.1.4'

loop_
_geom_angle_atom_site_label_1
_geom_angle_atom_site_label_2
_geom_angle_atom_site_label_3
_geom_angle
_geom_angle_site_symmetry_1
_geom_angle_site_symmetry_3
_geom_angle_publ_flag
N009 Ni01 N008 77.68(7) . . ?
N009 Ni01 N00B 85.10(7) . . ?
N009 Ni01 N00C 126.73(7) . . ?
N00A Ni01 N008 85.10(7) . . ?
N00A Ni01 N009 140.42(8) . . ?
N00A Ni01 N00B 127.88(7) . . ?
N00A Ni01 N00C 86.11(7) . . ?
N00A Ni01 N00D 77.66(7) . . ?
N00B Ni01 N008 140.24(7) . . ?
N00B Ni01 N00C 77.12(7) . . ?
N00C Ni01 N008 84.94(8) . . ?
N00D Ni01 N008 127.01(7) . . ?
N00D Ni01 N009 84.75(7) . . ?
N00D Ni01 N00B 85.93(7) . . ?
N00D Ni01 N00C 141.77(7) . . ?
N008 O002 B00X 112.77(15) . . ?
N009 O003 B00W 113.28(15) . . ?
N00C O004 B00X 113.68(15) . . ?
N00A O005 B00X 113.73(15) . . ?
N00D O006 B00W 113.15(16) . . ?
N00B O007 B00W 113.18(15) . . ?
O002 N008 Ni01 123.38(12) . . ?
C00L N008 Ni01 116.51(14) . . ?
C00L N008 O002 118.82(17) . . ?
O003 N009 Ni01 122.61(12) . . ?
C00H N009 Ni01 116.78(14) . . ?
C00H N009 O003 119.35(17) . . ?
O005 N00A Ni01 122.38(12) . . ?
C00S N00A Ni01 116.79(14) . . ?
C00S N00A O005 119.18(17) . . ?
O007 N00B Ni01 122.98(12) . . ?
C00G N00B Ni01 116.95(15) . . ?
C00G N00B O007 118.18(17) . . ?
O004 N00C Ni01 122.45(13) . . ?
C00K N00C Ni01 117.67(14) . . ?
C00K N00C O004 119.17(17) . . ?
O006 N00D Ni01 123.10(13) . . ?
C00V N00D Ni01 116.74(15) . . ?
C00V N00D O006 118.64(17) . . ?
C00I C00E C00M 116.9(2) . . ?
C00I C00E B00X 121.18(19) . . ?
C00M C00E B00X 121.86(19) . . ?
C00O C00F C00Q 116.8(2) . . ?
C00O C00F B00W 123.0(2) . . ?
C00Q C00F B00W 120.18(19) . . ?
N00B C00G H00G 123.1 . . ?
N00B C00G C00K 113.73(18) . . ?
C00K C00G H00G 123.1 . . ?
N009 C00H H00H 123.1 . . ?
N009 C00H C00L 113.81(18) . . ?
C00L C00H H00H 123.1 . . ?
C00E C00I H00I 119.1 . . ?
C00N C00I C00E 121.8(2) . . ?
C00N C00I H00I 119.1 . . ?
C00R C00J H00J 120.0 . . ?
C00U C00J H00J 120.0 . . ?
C00U C00J C00R 120.0(2) . . ?
N00C C00K C00G 113.51(18) . . ?
N00C C00K H00K 123.2 . . ?
C00G C00K H00K 123.2 . . ?
N008 C00L C00H 114.15(18) . . ?
N008 C00L H00L 122.9 . . ?
C00H C00L H00L 122.9 . . ?
C00E C00M H00M 119.0 . . ?
C00P C00M C00E 121.9(2) . . ?
C00P C00M H00M 119.0 . . ?
C00I C00N H00N 120.2 . . ?
C00T C00N C00I 119.6(2) . . ?
C00T C00N H00N 120.2 . . ?
C00F C00O H00O 119.2 . . ?
C00F C00O C00U 121.7(2) . . ?
C00U C00O H00O 119.2 . . ?
C00M C00P H00P 120.2 . . ?
C00T C00P C00M 119.7(2) . . ?
C00T C00P H00P 120.2 . . ?
C00F C00Q H00Q 119.2 . . ?
C00R C00Q C00F 121.6(2) . . ?
C00R C00Q H00Q 119.2 . . ?
C00J C00R C00Q 120.1(2) . . ?
C00J C00R H00R 120.0 . . ?
C00Q C00R H00R 120.0 . . ?
N00A C00S H00S 123.2 . . ?
N00A C00S C00V 113.63(18) . . ?
C00V C00S H00S 123.2 . . ?
C00N C00T H00T 120.0 . . ?
C00P C00T C00N 120.1(2) . . ?
C00P C00T H00T 120.0 . . ?
C00J C00U C00O 119.7(2) . . ?
C00J C00U H00U 120.1 . . ?
C00O C00U H00U 120.1 . . ?
N00D C00V C00S 113.98(18) . . ?
N00D C00V H00V 123.0 . . ?
C00S C00V H00V 123.0 . . ?
O003 B00W C00F 107.66(17) . . ?
O006 B00W O003 111.05(18) . . ?
O006 B00W C00F 108.42(17) . . ?
O007 B00W O003 111.02(17) . . ?
O007 B00W O006 111.48(17) . . ?
O007 B00W C00F 107.02(18) . . ?
O002 B00X O005 110.23(17) . . ?
O002 B00X C00E 108.07(17) . . ?
O004 B00X O002 111.68(17) . . ?
O004 B00X O005 111.37(17) . . ?
O004 B00X C00E 107.59(17) . . ?
O005 B00X C00E 107.74(17) . . ?

loop_
_geom_bond_atom_site_label_1
_geom_bond_atom_site_label_2
_geom_bond_distance
_geom_bond_site_symmetry_2
_geom_bond_publ_flag
Ni01 N008 2.0143(18) . ?
Ni01 N009 2.0092(18) . ?
Ni01 N00A 2.0070(18) . ?
Ni01 N00B 2.0101(18) . ?
Ni01 N00C 2.0142(18) . ?
Ni01 N00D 2.009(2) . ?
O002 N008 1.369(2) . ?
O002 B00X 1.512(3) . ?
O003 N009 1.379(2) . ?
O003 B00W 1.513(3) . ?
O004 N00C 1.372(2) . ?
O004 B00X 1.505(3) . ?
O005 N00A 1.373(2) . ?
O005 B00X 1.520(3) . ?
O006 N00D 1.368(2) . ?
O006 B00W 1.509(3) . ?
O007 N00B 1.373(2) . ?
O007 B00W 1.507(3) . ?
N008 C00L 1.284(3) . ?
N009 C00H 1.286(3) . ?
N00A C00S 1.286(3) . ?
N00B C00G 1.285(3) . ?
N00C C00K 1.275(3) . ?
N00D C00V 1.284(3) . ?
C00E C00I 1.400(3) . ?
C00E C00M 1.400(3) . ?
C00E B00X 1.598(3) . ?
C00F C00O 1.394(3) . ?
C00F C00Q 1.396(3) . ?
C00F B00W 1.604(3) . ?
C00G H00G 0.9400 . ?
C00G C00K 1.474(3) . ?
C00H H00H 0.9400 . ?
C00H C00L 1.467(3) . ?
C00I H00I 0.9400 . ?
C00I C00N 1.393(3) . ?
C00J H00J 0.9400 . ?
C00J C00R 1.380(3) . ?
C00J C00U 1.368(3) . ?
C00K H00K 0.9400 . ?
C00L H00L 0.9400 . ?
C00M H00M 0.9400 . ?
C00M C00P 1.389(3) . ?
C00N H00N 0.9400 . ?
C00N C00T 1.388(3) . ?
C00O H00O 0.9400 . ?
C00O C00U 1.396(3) . ?
C00P H00P 0.9400 . ?
C00P C00T 1.385(3) . ?
C00Q H00Q 0.9400 . ?
C00Q C00R 1.384(3) . ?
C00R H00R 0.9400 . ?
C00S H00S 0.9400 . ?
C00S C00V 1.467(3) . ?
C00T H00T 0.9400 . ?
C00U H00U 0.9400 . ?
C00V H00V 0.9400 . ?

loop_
_geom_torsion_atom_site_label_1
_geom_torsion_atom_site_label_2
_geom_torsion_atom_site_label_3
_geom_torsion_atom_site_label_4
_geom_torsion
_geom_torsion_site_symmetry_1
_geom_torsion_site_symmetry_2
_geom_torsion_site_symmetry_3
_geom_torsion_site_symmetry_4
_geom_torsion_publ_flag
Ni01 N008 C00L C00H -9.0(2) . . . . ?
Ni01 N009 C00H C00L -9.1(2) . . . . ?
Ni01 N00A C00S C00V -10.4(2) . . . . ?
Ni01 N00B C00G C00K -11.2(2) . . . . ?
Ni01 N00C C00K C00G -5.0(2) . . . . ?
Ni01 N00D C00V C00S -8.7(2) . . . . ?
O002 N008 C00L C00H -176.45(16) . . . . ?
O003 N009 C00H C00L -176.65(16) . . . . ?
O004 N00C C00K C00G -175.57(16) . . . . ?
O005 N00A C00S C00V -176.11(17) . . . . ?
O006 N00D C00V C00S -175.12(17) . . . . ?
O007 N00B C00G C00K -175.97(16) . . . . ?
N008 O002 B00X O004 -64.1(2) . . . . ?
N008 O002 B00X O005 60.3(2) . . . . ?
N008 O002 B00X C00E 177.78(15) . . . . ?
N009 O003 B00W O006 -64.5(2) . . . . ?
N009 O003 B00W O007 60.1(2) . . . . ?
N009 O003 B00W C00F 176.94(15) . . . . ?
N009 C00H C00L N008 11.9(3) . . . . ?
N00A O005 B00X O002 -65.4(2) . . . . ?
N00A O005 B00X O004 59.1(2) . . . . ?
N00A O005 B00X C00E 176.88(16) . . . . ?
N00A C00S C00V N00D 12.5(3) . . . . ?
N00B O007 B00W O003 -64.3(2) . . . . ?
N00B O007 B00W O006 60.0(2) . . . . ?
N00B O007 B00W C00F 178.44(15) . . . . ?
N00B C00G C00K N00C 10.5(3) . . . . ?
N00C O004 B00X O002 59.1(2) . . . . ?
N00C O004 B00X O005 -64.6(2) . . . . ?
N00C O004 B00X C00E 177.50(14) . . . . ?
N00D O006 B00W O003 58.7(2) . . . . ?
N00D O006 B00W O007 -65.7(2) . . . . ?
N00D O006 B00W C00F 176.79(16) . . . . ?
C00E C00I C00N C00T -0.2(3) . . . . ?
C00E C00M C00P C00T -0.4(3) . . . . ?
C00F C00O C00U C00J -1.9(4) . . . . ?
C00F C00Q C00R C00J -0.8(4) . . . . ?
C00I C00E C00M C00P 0.0(3) . . . . ?
C00I C00E B00X O002 -58.5(2) . . . . ?
C00I C00E B00X O004 -179.28(17) . . . . ?
C00I C00E B00X O005 60.5(2) . . . . ?
C00I C00N C00T C00P -0.2(3) . . . . ?
C00M C00E C00I C00N 0.3(3) . . . . ?
C00M C00E B00X O002 120.4(2) . . . . ?
C00M C00E B00X O004 -0.3(3) . . . . ?
C00M C00E B00X O005 -120.5(2) . . . . ?
C00M C00P C00T C00N 0.5(3) . . . . ?
C00O C00F C00Q C00R -1.7(3) . . . . ?
C00O C00F B00W O003 118.6(2) . . . . ?
C00O C00F B00W O006 -1.6(3) . . . . ?
C00O C00F B00W O007 -122.0(2) . . . . ?
C00Q C00F C00O C00U 3.0(3) . . . . ?
C00Q C00F B00W O003 -60.1(3) . . . . ?
C00Q C00F B00W O006 179.69(19) . . . . ?
C00Q C00F B00W O007 59.3(3) . . . . ?
C00R C00J C00U C00O -0.6(4) . . . . ?
C00U C00J C00R C00Q 1.9(4) . . . . ?
B00W O003 N009 Ni01 4.0(2) . . . . ?
B00W O003 N009 C00H 170.77(18) . . . . ?
B00W O006 N00D Ni01 6.2(2) . . . . ?
B00W O006 N00D C00V 171.67(19) . . . . ?
B00W O007 N00B Ni01 3.4(2) . . . . ?
B00W O007 N00B C00G 167.24(18) . . . . ?
B00W C00F C00O C00U -175.7(2) . . . . ?
B00W C00F C00Q C00R 177.1(2) . . . . ?
B00X O002 N008 Ni01 3.6(2) . . . . ?
B00X O002 N008 C00L 170.14(18) . . . . ?
B00X O004 N00C Ni01 5.4(2) . . . . ?
B00X O004 N00C C00K 175.47(17) . . . . ?
B00X O005 N00A Ni01 4.5(2) . . . . ?
B00X O005 N00A C00S 169.43(19) . . . . ?
B00X C00E C00I C00N 179.31(19) . . . . ?
B00X C00E C00M C00P -179.01(19) . . . . ?
